data_4333128
loop_
_publ_author_name
'Panigati, Monica'
'Donghi, Daniela'
'D'Alfonso, Giuseppe'
'Mercandelli, Pierluigi'
'Sironi, Angelo'
'D'Alfonso, Laura'

_publ_section_title
;
 Luminescent Hydrido-Carbonyl Clusters of Rhenium Containing Bridging
 1,2-Diazine Ligands
;
_journal_issue 26
_journal_name_full 'Inorganic Chemistry'
_journal_page_first 10909
_journal_page_last 10921
_journal_paper_doi 10.1021/ic061467z
_journal_volume 45
_journal_year 2006
_chemical_formula_moiety 'C24 H16 N6 O12 Re4, C H2 Cl2'
_chemical_formula_sum 'C25 H18 Cl2 N6 O12 Re4'
_chemical_formula_weight 1410.15
_chemical_name_systematic
;
dodecacarbonyltetra-\m-hydro(\m-pyridazine-\kN1:\kN2)bis(pyridazine-
\kN1)tetrarhenium
;
_space_group_IT_number 14
_symmetry_cell_setting monoclinic
_symmetry_Int_Tables_number 14
_symmetry_space_group_name_Hall '-P 2yn'
_symmetry_space_group_name_H-M 'P 1 21/n 1'
_atom_sites_solution_hydrogens geom
_atom_sites_solution_primary direct
_atom_sites_solution_secondary difmap
_cell_angle_alpha 90.00
_cell_angle_beta 110.29(2)
_cell_angle_gamma 90.00
_cell_formula_units_Z 4
_cell_length_a 10.244(3)
_cell_length_b 35.857(9)
_cell_length_c 10.438(3)
_cell_measurement_reflns_used 12545
_cell_measurement_temperature 295(2)
_cell_measurement_theta_max 23.0
_cell_measurement_theta_min 3.9
_cell_volume 3596.2(18)
_computing_structure_refinement
;
Sheldrick, G. M. (1997). SHELX97. Universit\"at G\"ottingen, Germany.
;
_computing_structure_solution
;
SIR97: Altomare, A., Burla, M. C., Camalli, M., Cascarano, G. L.,
Giacovazzo, C., Guagliardi, A., Moliterni, A. G. G., Polidori, G. &
Spagna, R. (1999). J. Appl. Cryst. 32, 115-119.
;
_diffrn_ambient_temperature 295(2)
_diffrn_measured_fraction_theta_full 0.977
_diffrn_measured_fraction_theta_max 0.977
_diffrn_measurement_details
;
A full sphere of reciprocal space was scanned by 0.3\% \w steps,
collecting 2600 frames each at 50 s exposure keeping the detector at 6.0 cm
from the sample. Intensity decay was monitored by recollecting the initial 50
frames at the end of data collection and analysing the duplicate reflections.
;
_diffrn_measurement_device_type 'Brucker SMART'
_diffrn_measurement_method '\w scans'
_diffrn_radiation_type MoK\a
_diffrn_radiation_wavelength 0.71073
_diffrn_reflns_av_R_equivalents 0.0251
_diffrn_reflns_av_sigmaI/netI 0.0230
_diffrn_reflns_limit_h_max 10
_diffrn_reflns_limit_h_min -11
_diffrn_reflns_limit_k_max 39
_diffrn_reflns_limit_k_min -39
_diffrn_reflns_limit_l_max 11
_diffrn_reflns_limit_l_min -11
_diffrn_reflns_number 16694
_diffrn_reflns_theta_full 23.3
_diffrn_reflns_theta_max 23.3
_diffrn_reflns_theta_min 3.8
_diffrn_standards_decay_% 0
_exptl_absorpt_coefficient_mu 13.633
_exptl_absorpt_correction_T_max 1.000
_exptl_absorpt_correction_T_min 0.483
_exptl_absorpt_correction_type empirical
_exptl_absorpt_process_details
;
Sheldrick, G. M. (1996). SADABS. Universit\"at G\"ottingen, Germany.
Reflections employed for parameter determination: 15365
Maximum odd and even orders for spherical harmonics: 5 and 8
Effective data to parameter ratio: 3.4
;
_exptl_crystal_colour orange
_exptl_crystal_density_diffrn 2.605
_exptl_crystal_density_method 'not measured'
_exptl_crystal_F_000 2560
_exptl_crystal_preparation
;
A sample of [Re~4~(\m~3~-H)~4~(CO)~12~] dissolved in dichloromethane
was treated at 273 K with 2 equivalents of pyridazine. The mixture was
cooled at 248 K. After few days crystals were isolated by filtration.
;
_refine_diff_density_max 1.291
_refine_diff_density_min -1.185
_refine_diff_density_rms 0.149
_refine_ls_extinction_method none
_refine_ls_goodness_of_fit_ref 1.010
_refine_ls_hydrogen_treatment constr
_refine_ls_matrix_type full
_refine_ls_number_parameters 443
_refine_ls_number_reflns 5060
_refine_ls_number_restraints 0
_refine_ls_R_factor_all 0.0327
_refine_ls_R_factor_gt 0.0296
_refine_ls_shift/su_max 0.001
_refine_ls_shift/su_mean 0.000
_refine_ls_structure_factor_coef Fsqd
_refine_ls_weighting_details
;
w=1/[\s^2^(Fo^2^)+(0.048P)^2^+25.9P] where P=(Fo^2^+2Fc^2^)/3
;
_refine_ls_weighting_scheme calc
_refine_ls_wR_factor_gt 0.0784
_refine_ls_wR_factor_ref 0.0802
_reflns_number_gt 4677
_reflns_number_total 5060
_reflns_threshold_expression 'I > 2\s(I)'
_cod_data_source_file ic061467zsup1.cif
_cod_data_source_block spikedPYDZ(2a)
_cod_original_cell_volume 3596.2(17)
_cod_original_sg_symbol_H-M 'P 21/n'
_cod_database_code 4333128

loop_
_symmetry_equiv_pos_as_xyz
'x, y, z'
'-x+1/2, y+1/2, -z+1/2'
'-x, -y, -z'
'x-1/2, -y-1/2, z-1/2'

loop_
_atom_site_label
_atom_site_type_symbol
_atom_site_fract_x
_atom_site_fract_y
_atom_site_fract_z
_atom_site_U_iso_or_equiv
_atom_site_adp_type
_atom_site_occupancy
_atom_site_symmetry_multiplicity
_atom_site_calc_flag
_atom_site_refinement_flags
Re1 Re 0.08427(4) 0.065434(9) 0.31445(4) 0.03707(12) Uani 1 1 d .
Re2 Re 0.29914(3) 0.131099(9) 0.41409(3) 0.03262(11) Uani 1 1 d .
Re3 Re -0.02811(3) 0.147347(9) 0.34181(3) 0.03284(11) Uani 1 1 d .
Re4 Re -0.18289(3) 0.187099(9) 0.02385(4) 0.03459(12) Uani 1 1 d .
H1 H 0.2170 0.0894 0.4582 0.060(15) Uiso 1 1 calc .
H2 H -0.0443 0.1032 0.2458 0.060(15) Uiso 1 1 calc .
H3 H 0.1430 0.1601 0.3320 0.060(15) Uiso 1 1 calc .
H4 H -0.0540 0.1612 0.1643 0.060(15) Uiso 1 1 calc .
C11 C -0.0481(12) 0.0325(3) 0.1896(13) 0.061(3) Uani 1 1 d .
C12 C 0.2159(12) 0.0255(3) 0.3650(11) 0.052(3) Uani 1 1 d .
C13 C 0.0111(12) 0.0505(3) 0.4555(12) 0.052(3) Uani 1 1 d .
C21 C 0.3942(10) 0.1765(3) 0.3992(9) 0.047(2) Uani 1 1 d .
C22 C 0.4682(11) 0.1025(3) 0.4674(10) 0.052(2) Uani 1 1 d .
C23 C 0.3335(10) 0.1423(3) 0.6023(10) 0.046(2) Uani 1 1 d .
C31 C -0.2185(12) 0.1389(4) 0.3200(11) 0.063(3) Uani 1 1 d .
C32 C -0.0271(12) 0.1975(3) 0.4057(11) 0.055(3) Uani 1 1 d .
C33 C 0.0162(10) 0.1308(3) 0.5247(10) 0.046(2) Uani 1 1 d .
C41 C -0.3550(11) 0.1828(3) 0.0552(12) 0.058(3) Uani 1 1 d .
C42 C -0.1651(11) 0.2362(3) 0.1025(11) 0.053(3) Uani 1 1 d .
C43 C -0.2857(11) 0.2089(3) -0.1492(12) 0.062(3) Uani 1 1 d .
O11 O -0.1178(11) 0.0110(3) 0.1172(10) 0.101(3) Uani 1 1 d .
O12 O 0.2982(11) 0.0024(2) 0.3946(9) 0.087(3) Uani 1 1 d .
O13 O -0.0337(10) 0.0411(2) 0.5348(10) 0.080(3) Uani 1 1 d .
O21 O 0.4486(10) 0.2040(2) 0.3919(9) 0.080(3) Uani 1 1 d .
O22 O 0.5659(9) 0.0847(3) 0.4976(10) 0.085(3) Uani 1 1 d .
O23 O 0.3614(10) 0.1489(2) 0.7168(8) 0.078(2) Uani 1 1 d .
O31 O -0.3315(9) 0.1328(4) 0.3122(11) 0.120(5) Uani 1 1 d .
O32 O -0.0214(10) 0.2269(2) 0.4512(9) 0.083(3) Uani 1 1 d .
O33 O 0.0415(9) 0.1218(2) 0.6381(8) 0.069(2) Uani 1 1 d .
O41 O -0.4613(8) 0.1832(3) 0.0725(11) 0.089(3) Uani 1 1 d .
O42 O -0.1619(9) 0.2650(2) 0.1458(9) 0.071(2) Uani 1 1 d .
O43 O -0.3451(10) 0.2212(3) -0.2536(10) 0.102(4) Uani 1 1 d .
N1A N 0.1636(7) 0.08661(19) 0.1594(7) 0.0354(16) Uani 1 1 d .
N2A N 0.2563(7) 0.11443(18) 0.2029(7) 0.0330(16) Uani 1 1 d .
C1A C 0.3184(10) 0.1274(3) 0.1195(10) 0.045(2) Uani 1 1 d .
H1A H 0.3860 0.1458 0.1517 0.054 Uiso 1 1 calc R
C2A C 0.2869(13) 0.1149(3) -0.0127(11) 0.060(3) Uani 1 1 d .
H2A H 0.3300 0.1252 -0.0696 0.072 Uiso 1 1 calc R
C3A C 0.1914(12) 0.0871(3) -0.0581(10) 0.056(3) Uani 1 1 d .
H3A H 0.1668 0.0777 -0.1464 0.067 Uiso 1 1 calc R
C4A C 0.1333(10) 0.0736(3) 0.0325(10) 0.048(2) Uani 1 1 d .
H4A H 0.0691 0.0543 0.0041 0.058 Uiso 1 1 calc R
N1B N -0.2131(8) 0.1305(2) -0.0647(8) 0.047(2) Uani 1 1 d .
N2B N -0.2911(11) 0.1086(3) -0.0184(11) 0.074(3) Uani 1 1 d .
C1B C -0.3175(16) 0.0739(4) -0.0691(15) 0.085(4) Uani 1 1 d .
H1B H -0.3675 0.0579 -0.0333 0.101 Uiso 1 1 calc R
C2B C -0.2753(15) 0.0615(3) -0.1683(14) 0.078(4) Uani 1 1 d .
H2B H -0.2974 0.0374 -0.2017 0.094 Uiso 1 1 calc R
C3B C -0.2013(13) 0.0837(3) -0.2200(13) 0.071(3) Uani 1 1 d .
H3B H -0.1718 0.0759 -0.2905 0.086 Uiso 1 1 calc R
C4B C -0.1705(11) 0.1190(3) -0.1630(10) 0.053(3) Uani 1 1 d .
H4B H -0.1179 0.1350 -0.1956 0.064 Uiso 1 1 calc R
N1C N 0.0108(7) 0.19530(19) -0.0213(7) 0.0349(16) Uani 1 1 d .
N2C N 0.0004(9) 0.1926(3) -0.1537(8) 0.053(2) Uani 1 1 d .
C1C C 0.1095(11) 0.2035(3) -0.1841(11) 0.061(3) Uani 1 1 d .
H1C H 0.1035 0.2013 -0.2748 0.073 Uiso 1 1 calc R
C2C C 0.2296(12) 0.2175(3) -0.0947(12) 0.063(3) Uani 1 1 d .
H2C H 0.3016 0.2253 -0.1234 0.075 Uiso 1 1 calc R
C3C C 0.2400(11) 0.2196(3) 0.0371(11) 0.054(3) Uani 1 1 d .
H3C H 0.3204 0.2285 0.1035 0.065 Uiso 1 1 calc R
C4C C 0.1256(9) 0.2079(2) 0.0714(9) 0.038(2) Uani 1 1 d .
H4C H 0.1310 0.2090 0.1621 0.046 Uiso 1 1 calc R
C1 C 0.6104(18) 0.0173(5) 0.2818(19) 0.121(6) Uani 1 1 d .
H11 H 0.6889 0.0325 0.2827 0.145 Uiso 1 1 calc R
H12 H 0.5945 0.0216 0.3670 0.145 Uiso 1 1 calc R
Cl1 Cl 0.4656(4) 0.03148(13) 0.1487(5) 0.1068(13) Uani 1 1 d .
Cl2 Cl 0.6522(5) -0.02833(15) 0.2745(5) 0.1248(17) Uani 1 1 d .

loop_
_atom_site_aniso_label
_atom_site_aniso_U_11
_atom_site_aniso_U_22
_atom_site_aniso_U_33
_atom_site_aniso_U_23
_atom_site_aniso_U_13
_atom_site_aniso_U_12
Re1 0.0493(2) 0.02544(19) 0.0418(2) 0.00375(14) 0.02258(17) -0.00076(15)
Re2 0.0362(2) 0.0337(2) 0.0295(2) 0.00297(13) 0.01327(15) 0.00135(14)
Re3 0.0377(2) 0.0332(2) 0.0328(2) 0.00465(13) 0.01888(15) 0.00485(14)
Re4 0.0301(2) 0.0380(2) 0.0384(2) 0.00766(14) 0.01531(15) 0.00103(14)
C11 0.071(7) 0.040(6) 0.073(8) -0.004(5) 0.027(6) -0.015(5)
C12 0.072(7) 0.040(6) 0.055(6) 0.009(5) 0.038(5) 0.016(5)
C13 0.076(7) 0.026(5) 0.065(7) 0.002(4) 0.036(6) -0.006(5)
C21 0.051(6) 0.052(6) 0.034(5) 0.001(4) 0.011(4) -0.007(5)
C22 0.050(6) 0.062(7) 0.046(6) 0.006(5) 0.018(5) 0.009(5)
C23 0.046(6) 0.052(6) 0.043(6) 0.004(4) 0.019(4) -0.010(4)
C31 0.059(7) 0.096(9) 0.041(6) 0.015(6) 0.026(5) 0.006(6)
C32 0.076(8) 0.047(6) 0.044(6) 0.010(5) 0.023(5) 0.032(5)
C33 0.039(5) 0.058(6) 0.047(6) 0.011(5) 0.020(4) 0.009(4)
C41 0.044(6) 0.053(6) 0.074(8) 0.020(5) 0.017(5) -0.006(5)
C42 0.065(7) 0.044(6) 0.067(7) 0.009(5) 0.044(6) 0.008(5)
C43 0.053(6) 0.069(7) 0.060(7) 0.020(6) 0.015(5) 0.004(5)
O11 0.124(8) 0.075(6) 0.095(8) -0.022(5) 0.029(6) -0.054(6)
O12 0.133(8) 0.064(5) 0.069(6) 0.011(4) 0.042(5) 0.047(6)
O13 0.112(7) 0.062(5) 0.098(7) 0.011(5) 0.076(6) -0.005(5)
O21 0.096(6) 0.067(6) 0.082(6) -0.009(4) 0.037(5) -0.036(5)
O22 0.060(5) 0.105(7) 0.087(7) 0.028(5) 0.022(5) 0.036(5)
O23 0.113(7) 0.090(6) 0.035(5) -0.006(4) 0.031(4) -0.011(5)
O31 0.045(5) 0.222(13) 0.104(8) 0.066(8) 0.039(5) 0.004(6)
O32 0.121(8) 0.050(5) 0.068(6) -0.013(4) 0.020(5) 0.025(5)
O33 0.100(6) 0.076(5) 0.040(5) 0.012(4) 0.036(4) 0.012(4)
O41 0.039(4) 0.106(7) 0.135(9) 0.050(6) 0.045(5) 0.012(4)
O42 0.093(6) 0.043(5) 0.087(6) -0.004(4) 0.047(5) 0.004(4)
O43 0.083(6) 0.135(9) 0.077(7) 0.064(6) 0.011(5) 0.021(6)
N1A 0.046(4) 0.031(4) 0.033(4) 0.001(3) 0.019(3) 0.003(3)
N2A 0.036(4) 0.033(4) 0.032(4) 0.004(3) 0.013(3) 0.005(3)
C1A 0.049(6) 0.039(5) 0.057(6) 0.008(4) 0.030(5) 0.008(4)
C2A 0.083(8) 0.064(7) 0.050(7) 0.015(5) 0.044(6) 0.016(6)
C3A 0.076(7) 0.066(7) 0.030(5) 0.000(5) 0.022(5) 0.007(6)
C4A 0.049(6) 0.049(6) 0.042(6) -0.008(4) 0.011(4) 0.001(4)
N1B 0.037(4) 0.055(5) 0.042(5) 0.000(4) 0.005(4) -0.005(4)
N2B 0.092(7) 0.066(6) 0.072(7) -0.005(5) 0.041(6) -0.032(6)
C1B 0.115(11) 0.060(8) 0.088(10) -0.015(7) 0.046(9) -0.044(8)
C2B 0.102(10) 0.054(7) 0.083(10) -0.023(6) 0.038(8) -0.032(7)
C3B 0.084(9) 0.064(8) 0.065(8) -0.020(6) 0.024(7) -0.014(7)
C4B 0.053(6) 0.059(7) 0.044(6) -0.005(5) 0.012(5) -0.008(5)
N1C 0.038(4) 0.033(4) 0.038(4) 0.008(3) 0.018(3) 0.000(3)
N2C 0.060(5) 0.071(6) 0.036(5) -0.007(4) 0.025(4) -0.020(4)
C1C 0.063(7) 0.083(8) 0.045(6) -0.008(5) 0.030(5) -0.019(6)
C2C 0.054(7) 0.074(8) 0.071(8) 0.006(6) 0.036(6) -0.019(6)
C3C 0.048(6) 0.064(7) 0.056(7) -0.011(5) 0.023(5) -0.017(5)
C4C 0.045(5) 0.033(5) 0.039(5) 0.000(4) 0.019(4) -0.003(4)
C1 0.095(12) 0.132(15) 0.107(13) -0.016(11) -0.003(9) 0.036(10)
Cl1 0.097(3) 0.124(3) 0.097(3) 0.036(2) 0.032(2) 0.030(2)
Cl2 0.122(4) 0.149(4) 0.093(3) -0.004(3) 0.025(2) 0.063(3)

loop_
_atom_type_symbol
_atom_type_description
_atom_type_scat_dispersion_real
_atom_type_scat_dispersion_imag
_atom_type_scat_source
C C 0.0033 0.0016 'International Tables Vol C Tables 4.2.6.8 and 6.1.1.4'
H H 0.0000 0.0000 'International Tables Vol C Tables 4.2.6.8 and 6.1.1.4'
Cl Cl 0.1484 0.1585 'International Tables Vol C Tables 4.2.6.8 and 6.1.1.4'
N N 0.0061 0.0033 'International Tables Vol C Tables 4.2.6.8 and 6.1.1.4'
O O 0.0106 0.0060 'International Tables Vol C Tables 4.2.6.8 and 6.1.1.4'
Re Re -1.0185 7.2310 'International Tables Vol C Tables 4.2.6.8 and 6.1.1.4'

loop_
_geom_angle_atom_site_label_1
_geom_angle_atom_site_label_2
_geom_angle_atom_site_label_3
_geom_angle
Re2 Re1 Re3 61.04(2)
Re2 Re1 C11 158.6(3)
Re2 Re1 C12 97.1(3)
Re2 Re1 C13 111.4(3)
Re2 Re1 N1A 65.60(19)
Re3 Re1 C11 115.6(3)
Re3 Re1 C12 154.6(3)
Re3 Re1 C13 86.6(3)
Re3 Re1 N1A 89.13(18)
C11 Re1 C12 89.5(5)
C11 Re1 C13 88.7(5)
C11 Re1 N1A 93.8(4)
C12 Re1 C13 90.3(4)
C12 Re1 N1A 93.2(3)
C13 Re1 N1A 175.7(3)
Re1 Re2 Re3 60.393(19)
Re1 Re2 C21 156.9(3)
Re1 Re2 C22 98.8(3)
Re1 Re2 C23 110.8(3)
Re1 Re2 N2A 65.61(18)
Re3 Re2 C21 110.0(3)
Re3 Re2 C22 157.5(3)
Re3 Re2 C23 90.5(3)
Re3 Re2 N2A 89.11(18)
C21 Re2 C22 92.5(4)
C21 Re2 C23 89.3(4)
C21 Re2 N2A 94.6(3)
C22 Re2 C23 89.3(4)
C22 Re2 N2A 89.5(4)
C23 Re2 N2A 176.0(3)
Re1 Re3 Re2 58.566(11)
Re1 Re3 Re4 110.635(18)
Re1 Re3 C31 103.2(4)
Re1 Re3 C32 158.8(3)
Re1 Re3 C33 80.6(3)
Re2 Re3 Re4 113.16(2)
Re2 Re3 C31 159.4(4)
Re2 Re3 C32 102.0(3)
Re2 Re3 C33 80.9(3)
Re4 Re3 C31 80.9(3)
Re4 Re3 C32 83.8(3)
Re4 Re3 C33 165.1(3)
C31 Re3 C32 94.1(5)
C31 Re3 C33 87.0(4)
C32 Re3 C33 88.4(4)
Re3 Re4 C41 86.9(3)
Re3 Re4 C42 91.3(3)
Re3 Re4 C43 174.4(3)
Re3 Re4 N1B 88.5(2)
Re3 Re4 N1C 96.48(18)
C41 Re4 C42 87.6(5)
C41 Re4 C43 87.5(5)
C41 Re4 N1B 89.6(4)
C41 Re4 N1C 176.2(4)
C42 Re4 C43 88.2(5)
C42 Re4 N1B 177.2(4)
C42 Re4 N1C 90.6(3)
C43 Re4 N1B 91.6(4)
C43 Re4 N1C 89.1(4)
N1B Re4 N1C 92.2(3)
Re1 C11 O11 174.5(11)
Re1 C12 O12 177.6(10)
Re1 C13 O13 178.1(10)
Re2 C21 O21 178.1(10)
Re2 C22 O22 178.1(10)
Re2 C23 O23 176.5(9)
Re3 C31 O31 176.8(10)
Re3 C32 O32 176.1(9)
Re3 C33 O33 177.6(9)
Re4 C41 O41 174.6(9)
Re4 C42 O42 176.5(10)
Re4 C43 O43 178.3(13)
Re1 N1A N2A 114.2(5)
Re1 N1A C4A 126.5(6)
N2A N1A C4A 119.2(7)
Re2 N2A N1A 114.6(5)
Re2 N2A C1A 126.4(6)
N1A N2A C1A 118.8(7)
N2A C1A C2A 122.9(10)
C1A C2A C3A 118.5(9)
C2A C3A C4A 116.8(10)
N1A C4A C3A 123.7(10)
Re4 N1B N2B 114.1(7)
Re4 N1B C4B 125.5(7)
N2B N1B C4B 120.2(9)
N1B N2B C1B 118.1(11)
N2B C1B C2B 122.8(12)
C1B C2B C3B 119.9(11)
C2B C3B C4B 116.5(12)
N1B C4B C3B 122.3(11)
Re4 N1C N2C 116.7(5)
Re4 N1C C4C 121.9(6)
N2C N1C C4C 120.6(7)
N1C N2C C1C 116.8(8)
N2C C1C C2C 125.8(10)
C1C C2C C3C 117.1(10)
C2C C3C C4C 117.8(9)
N1C C4C C3C 121.9(9)
Cl1 C1 Cl2 114.1(10)

loop_
_geom_bond_atom_site_label_1
_geom_bond_atom_site_label_2
_geom_bond_distance
Re1 Re2 3.1437(8)
Re1 Re3 3.2034(8)
Re1 C11 1.925(11)
Re1 C12 1.911(10)
Re1 C13 1.944(11)
Re1 N1A 2.183(7)
Re2 Re3 3.2238(11)
Re2 C21 1.931(10)
Re2 C22 1.922(11)
Re2 C23 1.914(10)
Re2 N2A 2.177(7)
Re3 Re4 3.4512(10)
Re3 C31 1.907(12)
Re3 C32 1.917(11)
Re3 C33 1.898(10)
Re4 C41 1.908(11)
Re4 C42 1.923(11)
Re4 C43 1.914(11)
Re4 N1B 2.206(8)
Re4 N1C 2.212(7)
C11 O11 1.140(13)
C12 O12 1.145(12)
C13 O13 1.128(12)
C21 O21 1.149(12)
C22 O22 1.135(12)
C23 O23 1.153(12)
C31 O31 1.153(13)
C32 O32 1.151(12)
C33 O33 1.166(12)
C41 O41 1.164(13)
C42 O42 1.126(12)
C43 O43 1.137(13)
N1A N2A 1.343(10)
N1A C4A 1.336(12)
N2A C1A 1.328(11)
C1A C2A 1.379(15)
C2A C3A 1.361(16)
C3A C4A 1.368(14)
N1B N2B 1.326(12)
N1B C4B 1.313(13)
N2B C1B 1.342(15)
C1B C2B 1.330(18)
C2B C3B 1.336(17)
C3B C4B 1.388(15)
N1C N2C 1.353(10)
N1C C4C 1.316(11)
N2C C1C 1.322(12)
C1C C2C 1.356(15)
C2C C3C 1.345(15)
C3C C4C 1.403(13)
C1 Cl1 1.721(15)
C1 Cl2 1.699(17)
